data_7019475
loop_
_publ_author_name
'Alvarez, Celedonio M.'
'Alvarez-Miguel, Luc\'ia'
'Garc\'ia-Rodr\'iguez, Ra\'ul'
'Miguel, Daniel'

_publ_section_title
;
 Complexes with 3-(pyridin-2-yl)imidazo[1,5-a]pyridine ligands by
 spontaneous dimerization of pyridine-2-carboxaldehyde within the
 coordination sphere of manganese(ii) in a one-pot reaction.
;
_journal_issue 23
_journal_name_full 'Dalton transactions (Cambridge, England : 2003)'
_journal_page_first 7041
_journal_page_last 7046
_journal_paper_doi 10.1039/c2dt30453h
_journal_volume 41
_journal_year 2012
_chemical_formula_sum 'C20 H13 N3'
_chemical_formula_weight 295.33
_chemical_name_systematic
;
?
;
_space_group_IT_number 14
_symmetry_cell_setting monoclinic
_symmetry_space_group_name_Hall '-P 2ybc'
_symmetry_space_group_name_H-M 'P 1 21/c 1'
_atom_sites_solution_hydrogens geom
_atom_sites_solution_primary direct
_atom_sites_solution_secondary difmap
_audit_creation_method SHELXL-97
_cell_angle_alpha 90.00
_cell_angle_beta 96.393(10)
_cell_angle_gamma 90.00
_cell_formula_units_Z 4
_cell_length_a 5.9555(7)
_cell_length_b 14.379(2)
_cell_length_c 17.069(2)
_cell_measurement_reflns_used 1525
_cell_measurement_temperature 293(2)
_cell_measurement_theta_max 29.2800
_cell_measurement_theta_min 2.3966
_cell_volume 1452.6(3)
_computing_cell_refinement
;
CrysAlisPro, Oxford Diffraction Ltd.,
Version 1.171.34.40 (release 27-08-2010 CrysAlis171 .NET)
(compiled Aug 27 2010,11:50:40)
;
_computing_data_collection
;
CrysAlisPro, Oxford Diffraction Ltd.,
Version 1.171.34.40 (release 27-08-2010 CrysAlis171 .NET)
(compiled Aug 27 2010,11:50:40)
;
_computing_data_reduction
;
CrysAlisPro, Oxford Diffraction Ltd.,
Version 1.171.34.40 (release 27-08-2010 CrysAlis171 .NET)
(compiled Aug 27 2010,11:50:40)
;
_computing_structure_refinement 'SHELXL-97 (Sheldrick, 1997)'
_computing_structure_solution 'SHELXS-97 (Sheldrick, 1990)'
_diffrn_ambient_temperature 293(2)
_diffrn_detector_area_resol_mean 10.4757
_diffrn_measured_fraction_theta_full 0.999
_diffrn_measured_fraction_theta_max 0.860
_diffrn_measurement_device_type 'SuperNova, Dual, Cu at zero, Atlas'
_diffrn_measurement_method '\w scans'
_diffrn_radiation_monochromator graphite
_diffrn_radiation_source 'fine-focus sealed tube'
_diffrn_radiation_type MoK\a
_diffrn_radiation_wavelength 0.71073
_diffrn_reflns_av_R_equivalents 0.0659
_diffrn_reflns_av_sigmaI/netI 0.1308
_diffrn_reflns_limit_h_max 8
_diffrn_reflns_limit_h_min -7
_diffrn_reflns_limit_k_max 10
_diffrn_reflns_limit_k_min -18
_diffrn_reflns_limit_l_max 22
_diffrn_reflns_limit_l_min -21
_diffrn_reflns_number 7479
_diffrn_reflns_theta_full 26.00
_diffrn_reflns_theta_max 29.34
_diffrn_reflns_theta_min 2.40
_exptl_absorpt_coefficient_mu 0.082
_exptl_absorpt_correction_T_max 0.997
_exptl_absorpt_correction_T_min 0.985
_exptl_absorpt_correction_type analytical
_exptl_absorpt_process_details
;
CrysAlisPro, Oxford Diffraction Ltd.,
Version 1.171.34.40 (release 27-08-2010 CrysAlis171 .NET)
(compiled Aug 27 2010,11:50:40)
Analytical numeric absorption correction using a multifaceted crystal
model based on expressions derived by R.C. Clark & J.S. Reid.
(Clark, R. C. & Reid, J. S. (1995). Acta Cryst. A51, 887-897)

;
_exptl_crystal_colour white
_exptl_crystal_density_diffrn 1.350
_exptl_crystal_density_method 'not measured'
_exptl_crystal_description needle
_exptl_crystal_F_000 616
_exptl_crystal_size_max 0.2836
_exptl_crystal_size_mid 0.1067
_exptl_crystal_size_min 0.0472
_refine_diff_density_max 0.133
_refine_diff_density_min -0.152
_refine_diff_density_rms 0.037
_refine_ls_extinction_coef 0.0062(8)
_refine_ls_extinction_expression Fc^*^=kFc[1+0.001xFc^2^\l^3^/sin(2\q)]^-1/4^
_refine_ls_extinction_method SHELXL
_refine_ls_goodness_of_fit_ref 0.966
_refine_ls_hydrogen_treatment constr
_refine_ls_matrix_type full
_refine_ls_number_parameters 209
_refine_ls_number_reflns 3432
_refine_ls_number_restraints 0
_refine_ls_restrained_S_all 0.966
_refine_ls_R_factor_all 0.1997
_refine_ls_R_factor_gt 0.0820
_refine_ls_shift/su_max 0.000
_refine_ls_shift/su_mean 0.000
_refine_ls_structure_factor_coef Fsqd
_refine_ls_weighting_details 'calc w=1/[\s^2^(Fo^2^)+(0.0218P)^2^+0.0000P] where P=(Fo^2^+2Fc^2^)/3'
_refine_ls_weighting_scheme calc
_refine_ls_wR_factor_gt 0.0913
_refine_ls_wR_factor_ref 0.1220
_reflns_number_gt 1407
_reflns_number_total 3432
_reflns_threshold_expression >2sigma(I)
_cod_data_source_file c2dt30453h.txt
_cod_data_source_block Compound_3b_qindze
_cod_database_code 7019475

loop_
_symmetry_equiv_pos_as_xyz
'x, y, z'
'-x, y+1/2, -z+1/2'
'-x, -y, -z'
'x, -y-1/2, z-1/2'

loop_
_atom_site_label
_atom_site_type_symbol
_atom_site_fract_x
_atom_site_fract_y
_atom_site_fract_z
_atom_site_U_iso_or_equiv
_atom_site_adp_type
_atom_site_occupancy
_atom_site_symmetry_multiplicity
_atom_site_calc_flag
_atom_site_refinement_flags
N1 N 0.3101(3) 0.50095(17) 0.18906(11) 0.0416(6) Uani 1 1 d .
N2 N 0.4041(4) 0.48274(19) 0.39524(13) 0.0623(8) Uani 1 1 d .
N3 N 0.1638(3) 0.39015(17) 0.32190(11) 0.0441(6) Uani 1 1 d .
C1 C 0.3935(4) 0.54856(19) 0.12928(14) 0.0406(7) Uani 1 1 d .
C2 C 0.6105(4) 0.5873(2) 0.13617(15) 0.0457(8) Uani 1 1 d .
C3 C 0.7484(4) 0.5728(2) 0.20755(17) 0.0559(9) Uani 1 1 d .
H3 H 0.8955 0.5955 0.2140 0.067 Uiso 1 1 calc R
C4 C 0.6668(4) 0.5259(2) 0.26656(16) 0.0541(8) Uani 1 1 d .
H4 H 0.7567 0.5164 0.3140 0.065 Uiso 1 1 calc R
C5 C 0.4432(4) 0.4912(2) 0.25575(14) 0.0418(7) Uani 1 1 d .
C6 C 0.3450(4) 0.4505(2) 0.32288(15) 0.0470(8) Uani 1 1 d .
C7 C 0.2555(5) 0.4455(2) 0.44133(16) 0.0642(10) Uani 1 1 d .
H7 H 0.2582 0.4565 0.4951 0.077 Uiso 1 1 calc R
C8 C 0.1025(5) 0.3903(2) 0.39883(15) 0.0549(9) Uani 1 1 d .
C9 C -0.0941(5) 0.3421(3) 0.41473(18) 0.0656(10) Uani 1 1 d .
H9 H -0.1381 0.3429 0.4653 0.079 Uiso 1 1 calc R
C10 C -0.2168(5) 0.2955(2) 0.35753(18) 0.0636(10) Uani 1 1 d .
H10 H -0.3546 0.2698 0.3670 0.076 Uiso 1 1 calc R
C11 C -0.1385(4) 0.2845(2) 0.28162(16) 0.0507(8) Uani 1 1 d .
C12 C 0.0597(4) 0.3290(2) 0.26469(14) 0.0414(7) Uani 1 1 d .
C13 C 0.2519(4) 0.5594(2) 0.05874(14) 0.0479(8) Uani 1 1 d .
H13 H 0.1089 0.5326 0.0535 0.057 Uiso 1 1 calc R
C14 C 0.3207(5) 0.6085(2) -0.00186(15) 0.0610(9) Uani 1 1 d .
H14 H 0.2256 0.6145 -0.0486 0.073 Uiso 1 1 calc R
C15 C 0.5343(5) 0.6501(2) 0.00555(17) 0.0687(10) Uani 1 1 d .
H15 H 0.5793 0.6850 -0.0358 0.082 Uiso 1 1 calc R
C16 C 0.6761(4) 0.6396(2) 0.07286(18) 0.0612(9) Uani 1 1 d .
H16 H 0.8182 0.6673 0.0772 0.073 Uiso 1 1 calc R
C17 C -0.2474(4) 0.2258(2) 0.22504(19) 0.0635(9) Uani 1 1 d .
H17 H -0.3840 0.1989 0.2343 0.076 Uiso 1 1 calc R
C18 C -0.1606(5) 0.2064(2) 0.15641(17) 0.0675(10) Uani 1 1 d .
H18 H -0.2370 0.1671 0.1192 0.081 Uiso 1 1 calc R
C19 C 0.0437(5) 0.2462(2) 0.14282(15) 0.0621(9) Uani 1 1 d .
H19 H 0.1076 0.2315 0.0971 0.075 Uiso 1 1 calc R
C20 C 0.1526(4) 0.3072(2) 0.19618(14) 0.0483(8) Uani 1 1 d .
H20 H 0.2890 0.3338 0.1863 0.058 Uiso 1 1 calc R

loop_
_atom_site_aniso_label
_atom_site_aniso_U_11
_atom_site_aniso_U_22
_atom_site_aniso_U_33
_atom_site_aniso_U_23
_atom_site_aniso_U_13
_atom_site_aniso_U_12
N1 0.0383(12) 0.0372(18) 0.0481(13) -0.0017(11) -0.0003(9) -0.0033(11)
N2 0.0773(16) 0.053(2) 0.0534(15) -0.0072(14) -0.0074(12) 0.0049(15)
N3 0.0491(13) 0.0408(19) 0.0424(13) 0.0056(11) 0.0051(10) 0.0044(12)
C1 0.0403(14) 0.031(2) 0.0507(16) -0.0031(13) 0.0075(11) -0.0015(14)
C2 0.0379(14) 0.035(2) 0.0654(19) -0.0053(15) 0.0128(13) -0.0022(14)
C3 0.0344(15) 0.045(3) 0.089(2) -0.0081(18) 0.0056(14) -0.0050(15)
C4 0.0398(15) 0.044(3) 0.075(2) -0.0056(17) -0.0100(13) 0.0010(15)
C5 0.0418(15) 0.031(2) 0.0513(16) -0.0041(14) 0.0000(12) 0.0029(13)
C6 0.0486(16) 0.042(2) 0.0487(17) 0.0014(15) -0.0032(12) 0.0039(15)
C7 0.093(2) 0.055(3) 0.0435(17) 0.0043(17) 0.0057(17) 0.012(2)
C8 0.071(2) 0.047(3) 0.0479(17) 0.0087(16) 0.0092(15) 0.0110(18)
C9 0.082(2) 0.052(3) 0.068(2) 0.0270(19) 0.0311(17) 0.018(2)
C10 0.0579(18) 0.047(3) 0.089(2) 0.0264(19) 0.0252(17) 0.0102(17)
C11 0.0460(16) 0.042(2) 0.0644(19) 0.0173(16) 0.0080(14) 0.0044(15)
C12 0.0441(15) 0.033(2) 0.0464(16) 0.0071(14) 0.0009(12) 0.0016(14)
C13 0.0501(15) 0.041(2) 0.0525(17) -0.0030(15) 0.0057(13) -0.0018(15)
C14 0.073(2) 0.056(3) 0.0548(18) 0.0026(17) 0.0105(14) 0.0056(18)
C15 0.086(2) 0.057(3) 0.070(2) 0.0055(18) 0.0368(18) 0.003(2)
C16 0.0542(17) 0.047(3) 0.087(2) -0.0061(18) 0.0307(16) -0.0052(17)
C17 0.0484(17) 0.055(3) 0.085(2) 0.0260(19) -0.0030(15) -0.0091(17)
C18 0.074(2) 0.054(3) 0.069(2) 0.0092(17) -0.0153(16) -0.0211(19)
C19 0.082(2) 0.051(3) 0.0529(18) -0.0052(16) 0.0058(14) -0.0156(19)
C20 0.0536(16) 0.038(2) 0.0531(17) 0.0011(15) 0.0046(13) -0.0077(15)

loop_
_atom_type_symbol
_atom_type_description
_atom_type_scat_dispersion_real
_atom_type_scat_dispersion_imag
_atom_type_scat_source
C C 0.0033 0.0016 'International Tables Vol C Tables 4.2.6.8 and 6.1.1.4'
H H 0.0000 0.0000 'International Tables Vol C Tables 4.2.6.8 and 6.1.1.4'
N N 0.0061 0.0033 'International Tables Vol C Tables 4.2.6.8 and 6.1.1.4'

loop_
_geom_angle_atom_site_label_1
_geom_angle_atom_site_label_2
_geom_angle_atom_site_label_3
_geom_angle
C5 N1 C1 117.6(2)
C6 N2 C7 106.2(3)
C6 N3 C8 105.8(2)
C6 N3 C12 133.1(2)
C8 N3 C12 120.7(2)
N1 C1 C13 117.6(2)
N1 C1 C2 123.0(2)
C13 C1 C2 119.3(2)
C1 C2 C16 118.8(3)
C1 C2 C3 117.2(2)
C16 C2 C3 124.0(3)
C4 C3 C2 119.8(2)
C3 C4 C5 119.4(2)
N1 C5 C4 122.8(2)
N1 C5 C6 117.6(2)
C4 C5 C6 119.4(2)
N2 C6 N3 110.8(2)
N2 C6 C5 119.9(3)
N3 C6 C5 128.3(2)
N2 C7 C8 111.3(3)
C7 C8 N3 105.8(2)
C7 C8 C9 134.9(3)
N3 C8 C9 119.2(3)
C10 C9 C8 120.3(3)
C9 C10 C11 120.7(3)
C17 C11 C12 118.3(2)
C17 C11 C10 121.5(3)
C12 C11 C10 120.1(3)
C20 C12 C11 119.7(3)
C20 C12 N3 122.8(2)
C11 C12 N3 117.3(2)
C14 C13 C1 120.8(3)
C13 C14 C15 120.2(3)
C16 C15 C14 120.2(3)
C15 C16 C2 120.6(3)
C18 C17 C11 122.0(3)
C17 C18 C19 118.9(3)
C20 C19 C18 120.7(3)
C19 C20 C12 120.1(2)

loop_
_geom_bond_atom_site_label_1
_geom_bond_atom_site_label_2
_geom_bond_distance
N1 C5 1.320(3)
N1 C1 1.367(3)
N2 C6 1.330(3)
N2 C7 1.358(3)
N3 C6 1.383(3)
N3 C8 1.402(3)
N3 C12 1.405(3)
C1 C13 1.399(3)
C1 C2 1.400(3)
C2 C16 1.407(4)
C2 C3 1.407(3)
C3 C4 1.347(3)
C4 C5 1.415(3)
C5 C6 1.466(3)
C7 C8 1.357(4)
C8 C9 1.412(4)
C9 C10 1.333(4)
C10 C11 1.434(3)
C11 C17 1.388(4)
C11 C12 1.401(3)
C12 C20 1.384(3)
C13 C14 1.352(3)
C14 C15 1.399(4)
C15 C16 1.357(3)
C17 C18 1.361(4)
C18 C19 1.388(4)
C19 C20 1.374(3)
